data_4027805
loop_
_publ_author_name
'Gantar, D.'
'Holloway, J.H.'
'Frlec, B.'
'Leban, I.'

_publ_section_title
;
 Metal(II) hexafluoroantimonates: Preparation and characterization of M F2
 (Sb F5)2 (M= Mg, Ni, Zn, Fe, Co, Cu, Cr, Ag, Cd, or Pb) and the X-ray
 structure determination of Ag F2 (Sb F5)2
;
_journal_name_full
;
Journal of the Chemical Society. Dalton Transactions, Inorganic Chemistry
 (1972-)
;
_journal_page_first 2379
_journal_page_last 2383
_journal_volume 1987
_journal_year 1987
_chemical_formula_sum 'Ag F12 Sb2'
_chemical_name_systematic 'Ag (Sb F6)2'
_space_group_IT_number 2
_symmetry_space_group_name_Hall '-P 1'
_symmetry_space_group_name_H-M 'P -1'
_cell_angle_alpha 75.78
_cell_angle_beta 89.02
_cell_angle_gamma 65.29
_cell_formula_units_Z 1
_cell_length_a 5.224
_cell_length_b 5.467
_cell_length_c 8.779
_cell_volume 219.743
_citation_journal_id_ASTM JCDTBI
_cod_data_source_file silver1-2_231.cif
_cod_data_source_block Ag1F12Sb2
_cod_original_cell_volume 219.7432
_cod_original_formula_sum 'Ag1 F12 Sb2'
_cod_database_code 4027805

loop_
_symmetry_equiv_pos_as_xyz
x,y,z
-x,-y,-z

loop_
_atom_site_label
_atom_site_type_symbol
_atom_site_fract_x
_atom_site_fract_y
_atom_site_fract_z
_atom_site_occupancy
_atom_site_U_iso_or_equiv
Ag1 Ag+2 0.5 0.5 0.5 1 0.0
Sb1 Sb+5 0.73221 0.01298 0.234 1 0.0
F5 F-1 0.3479 0.2279 0.2258 1 0.0
F6 F-1 0.7739 0.2253 0.3719 1 0.0
F1 F-1 0.6906 -0.227 0.1338 1 0.0
F4 F-1 0.7935 0.2401 0.0606 1 0.0
F3 F-1 0.6922 -0.2272 0.431 1 0.0
F2 F-1 1.1209 -0.208 0.2899 1 0.0
